data_2215639
loop_
_publ_author_name
'Hwang, In-Chul'
'Ha, Kwang'

_publ_section_title
;Diaquabromido[<i>N</i>,<i>N</i>'-bis(2-pyridylmethylidene)cyclohexane-1,2-diamine]manganese(II)
 bromide
 dibromido[<i>N</i>,<i>N</i>'-bis(2-pyridylmethylidene)cyclohexane-1,2-diamine]manganese(II)
;
_journal_coeditor_code RK2035
_journal_issue 10
_journal_name_full 'Acta Crystallographica Section E'
_journal_page_first m2465
_journal_page_last m2465
_journal_paper_doi 10.1107/S1600536807042249
_journal_volume 63
_journal_year 2007
_chemical_formula_iupac '[Mn Br (C18 H20 N4 )(H2 O)2] Br , [Mn Br2 (C18 H20 N4)]'
_chemical_formula_moiety 'C18 H24 Br Mn N4 O2 , Br, C18 H20 Br2 Mn N4'
_chemical_formula_sum 'C36 H44 Br4 Mn2 N8 O2'
_chemical_formula_weight 1050.27
_chemical_name_systematic
;
Diaquabromido[N,N'-bis(2-pyridylmethylidene)cyclohexane-1,2-
diamine]manganese(II) bromide
dibromido[N,N'-bis(2-pyridylmethylidene)cyclohexane-1,2-diamine]manganese(II)
;
_space_group_IT_number 2
_symmetry_cell_setting triclinic
_symmetry_space_group_name_Hall '-P 1'
_symmetry_space_group_name_H-M 'P -1'
_atom_sites_solution_hydrogens geom
_atom_sites_solution_primary direct
_atom_sites_solution_secondary difmap
_cell_angle_alpha 97.9710(10)
_cell_angle_beta 91.0170(10)
_cell_angle_gamma 98.0360(10)
_cell_formula_units_Z 2
_cell_length_a 11.8283(9)
_cell_length_b 12.4842(9)
_cell_length_c 14.1340(10)
_cell_measurement_reflns_used 4110
_cell_measurement_temperature 243(2)
_cell_measurement_theta_max 26.252
_cell_measurement_theta_min 2.229
_cell_volume 2045.2(3)
_computing_cell_refinement 'SAINT (Bruker, 2000)'
_computing_data_collection 'SMART (Bruker, 2000)'
_computing_data_reduction 'SAINT (Bruker, 2000)'
_computing_molecular_graphics 'PLATON (Spek, 2003)'
_computing_publication_material 'SHELXL97 (Sheldrick, 1997)'
_computing_structure_refinement 'SHELXL97 (Sheldrick, 1997)'
_computing_structure_solution 'SHELXS97 (Sheldrick, 1997)'
_diffrn_ambient_temperature 243(2)
_diffrn_measured_fraction_theta_full 0.971
_diffrn_measured_fraction_theta_max 0.971
_diffrn_measurement_device_type 'Bruker SMART 1000 CCD area-detector'
_diffrn_measurement_method '\f and \w'
_diffrn_radiation_monochromator graphite
_diffrn_radiation_source 'fine-focus sealed tube'
_diffrn_radiation_type 'Mo K\a'
_diffrn_radiation_wavelength 0.71073
_diffrn_reflns_av_R_equivalents 0.0192
_diffrn_reflns_av_sigmaI/netI 0.0618
_diffrn_reflns_limit_h_max 13
_diffrn_reflns_limit_h_min -14
_diffrn_reflns_limit_k_max 15
_diffrn_reflns_limit_k_min -15
_diffrn_reflns_limit_l_max 16
_diffrn_reflns_limit_l_min -17
_diffrn_reflns_number 12149
_diffrn_reflns_theta_full 26.43
_diffrn_reflns_theta_max 26.43
_diffrn_reflns_theta_min 1.46
_diffrn_standards_decay_% 0
_diffrn_standards_interval_count 0
_diffrn_standards_interval_time 0
_diffrn_standards_number 0
_exptl_absorpt_coefficient_mu 4.567
_exptl_absorpt_correction_T_max 0.633
_exptl_absorpt_correction_T_min 0.520
_exptl_absorpt_correction_type multi-scan
_exptl_absorpt_process_details '(SADABS; Bruker, 2000)'
_exptl_crystal_colour yellow
_exptl_crystal_density_diffrn 1.706
_exptl_crystal_density_method 'not measured'
_exptl_crystal_description plate
_exptl_crystal_F_000 1044
_exptl_crystal_size_max 0.15
_exptl_crystal_size_mid 0.10
_exptl_crystal_size_min 0.10
_refine_diff_density_max 2.853
_refine_diff_density_min -0.701
_refine_ls_extinction_method none
_refine_ls_goodness_of_fit_ref 1.004
_refine_ls_hydrogen_treatment constr
_refine_ls_matrix_type full
_refine_ls_number_parameters 469
_refine_ls_number_reflns 8169
_refine_ls_number_restraints 0
_refine_ls_restrained_S_all 1.004
_refine_ls_R_factor_all 0.0641
_refine_ls_R_factor_gt 0.0442
_refine_ls_shift/su_max 0.000
_refine_ls_shift/su_mean 0.000
_refine_ls_structure_factor_coef Fsqd
_refine_ls_weighting_details 'calc w = 1/[\s^2^(Fo^2^)+(0.0737P)^2^] where P=(Fo^2^+2Fc^2^)/3'
_refine_ls_weighting_scheme calc
_refine_ls_wR_factor_gt 0.1318
_refine_ls_wR_factor_ref 0.1369
_reflns_number_gt 5661
_reflns_number_total 8169
_reflns_threshold_expression I>2\s(I)
_cod_data_source_file rk2035.cif
_cod_data_source_block I
_cod_database_code 2215639
_cod_database_fobs_code 2215639

loop_
_symmetry_equiv_pos_as_xyz
'x, y, z'
'-x, -y, -z'

loop_
_atom_site_type_symbol
_atom_site_label
_atom_site_fract_x
_atom_site_fract_y
_atom_site_fract_z
_atom_site_U_iso_or_equiv
_atom_site_adp_type
_atom_site_calc_flag
_atom_site_refinement_flags
_atom_site_occupancy
Mn Mn1 0.76129(7) 0.66873(7) 0.07222(6) 0.0291(2) Uani d . 1
Br Br1 0.97942(5) 0.75164(5) 0.12675(4) 0.03992(17) Uani d . 1
Br Br2 0.56467(5) 0.68502(6) -0.00236(4) 0.04501(18) Uani d . 1
N N1 0.8298(4) 0.6500(4) -0.0837(3) 0.0302(10) Uani d . 1
N N2 0.8074(4) 0.5001(4) 0.0341(3) 0.0385(12) Uani d . 1
N N3 0.7153(4) 0.5746(4) 0.1928(3) 0.0358(11) Uani d . 1
N N4 0.7117(4) 0.7889(4) 0.1988(3) 0.0314(10) Uani d . 1
C C1 0.8331(5) 0.7196(5) -0.1462(4) 0.0418(15) Uani d . 1
H H1 0.8147 0.7899 -0.1260 0.050 Uiso calc R 1
C C2 0.8623(5) 0.6940(6) -0.2398(5) 0.0487(17) Uani d . 1
H H2 0.8610 0.7451 -0.2826 0.058 Uiso calc R 1
C C3 0.8929(5) 0.5949(5) -0.2694(4) 0.0441(15) Uani d . 1
H H3 0.9143 0.5764 -0.3327 0.053 Uiso calc R 1
C C4 0.8921(5) 0.5211(5) -0.2047(4) 0.0376(14) Uani d . 1
H H4 0.9141 0.4519 -0.2226 0.045 Uiso calc R 1
C C5 0.8588(4) 0.5516(4) -0.1147(4) 0.0310(12) Uani d . 1
C C6 0.8508(5) 0.4744(5) -0.0451(4) 0.0370(14) Uani d . 1
H H6 0.8775 0.4067 -0.0594 0.044 Uiso calc R 1
C C7 0.8060(7) 0.4325(6) 0.1111(5) 0.068(2) Uani d . 1
H H7 0.8790 0.4593 0.1478 0.081 Uiso calc R 1
C C8 0.8103(6) 0.3115(5) 0.0798(5) 0.0511(17) Uani d . 1
H H8A 0.7484 0.2820 0.0323 0.061 Uiso calc R 1
H H8B 0.8831 0.3024 0.0497 0.061 Uiso calc R 1
C C9 0.7984(8) 0.2488(7) 0.1641(6) 0.089(3) Uani d . 1
H H9A 0.7780 0.1711 0.1394 0.107 Uiso calc R 1
H H9B 0.8734 0.2577 0.1971 0.107 Uiso calc R 1
C C10 0.7176(8) 0.2776(6) 0.2329(6) 0.084(3) Uani d . 1
H H10A 0.7332 0.2456 0.2904 0.101 Uiso calc R 1
H H10B 0.6415 0.2434 0.2075 0.101 Uiso calc R 1
C C11 0.7136(5) 0.3963(5) 0.2621(4) 0.0383(14) Uani d . 1
H H11A 0.7776 0.4269 0.3072 0.046 Uiso calc R 1
H H11B 0.6425 0.4055 0.2949 0.046 Uiso calc R 1
C C12 0.7199(7) 0.4588(6) 0.1767(5) 0.064(2) Uani d . 1
H H12 0.6478 0.4288 0.1398 0.077 Uiso calc R 1
C C13 0.6838(4) 0.6249(5) 0.2698(4) 0.0324(13) Uani d . 1
H H13 0.6667 0.5880 0.3226 0.039 Uiso calc R 1
C C14 0.6747(4) 0.7403(5) 0.2754(4) 0.0328(13) Uani d . 1
C C15 0.6282(4) 0.7954(5) 0.3528(4) 0.0360(13) Uani d . 1
H H15 0.6035 0.7593 0.4044 0.043 Uiso calc R 1
C C16 0.6186(5) 0.9029(5) 0.3537(4) 0.0411(15) Uani d . 1
H H16 0.5872 0.9424 0.4059 0.049 Uiso calc R 1
C C17 0.6555(5) 0.9524(5) 0.2770(5) 0.0426(15) Uani d . 1
H H17 0.6496 1.0265 0.2755 0.051 Uiso calc R 1
C C18 0.7022(5) 0.8907(5) 0.2007(4) 0.0398(14) Uani d . 1
H H18 0.7278 0.9254 0.1484 0.048 Uiso calc R 1
Mn Mn2 0.25348(7) 0.76805(6) 0.42552(6) 0.0291(2) Uani d . 1
Br Br3 0.42980(5) 0.81252(5) 0.54720(4) 0.03697(16) Uani d . 1
Br Br4 0.12914(5) 0.36444(5) 0.52829(5) 0.04494(18) Uani d . 1
N N5 0.1501(4) 0.8781(4) 0.5369(3) 0.0335(11) Uani d . 1
N N6 0.2646(4) 0.9444(4) 0.3879(3) 0.0326(11) Uani d . 1
N N7 0.3127(4) 0.7766(4) 0.2688(3) 0.0364(11) Uani d . 1
N N8 0.3411(4) 0.6112(4) 0.3653(4) 0.0376(12) Uani d . 1
C C19 0.0984(5) 0.8510(5) 0.6154(4) 0.0404(14) Uani d . 1
H H19 0.0938 0.7783 0.6273 0.048 Uiso calc R 1
C C20 0.0512(5) 0.9247(6) 0.6804(5) 0.0453(15) Uani d . 1
H H20 0.0175 0.9019 0.7353 0.054 Uiso calc R 1
C C21 0.0538(5) 1.0317(5) 0.6639(5) 0.0420(15) Uani d . 1
H H21 0.0215 1.0826 0.7065 0.050 Uiso calc R 1
C C22 0.1053(5) 1.0610(5) 0.5828(4) 0.0393(14) Uani d . 1
H H22 0.1074 1.1326 0.5685 0.047 Uiso calc R 1
C C23 0.1544(4) 0.9839(5) 0.5219(4) 0.0332(13) Uani d . 1
C C24 0.2162(4) 1.0140(5) 0.4385(4) 0.0345(13) Uani d . 1
H H24 0.2196 1.0852 0.4229 0.041 Uiso calc R 1
C C25 0.3296(5) 0.9712(5) 0.3049(4) 0.0364(14) Uani d . 1
H H25 0.4117 0.9753 0.3224 0.044 Uiso calc R 1
C C26 0.3135(5) 1.0776(5) 0.2695(5) 0.0504(17) Uani d . 1
H H26A 0.2326 1.0770 0.2530 0.061 Uiso calc R 1
H H26B 0.3372 1.1390 0.3203 0.061 Uiso calc R 1
C C27 0.3832(6) 1.0917(7) 0.1833(6) 0.069(2) Uani d . 1
H H27A 0.3719 1.1604 0.1609 0.083 Uiso calc R 1
H H27B 0.4644 1.0962 0.2011 0.083 Uiso calc R 1
C C28 0.3511(7) 0.9993(6) 0.1042(5) 0.066(2) Uani d . 1
H H28A 0.3979 1.0110 0.0490 0.079 Uiso calc R 1
H H28B 0.2707 0.9962 0.0844 0.079 Uiso calc R 1
C C29 0.3693(6) 0.8919(6) 0.1379(5) 0.0551(18) Uani d . 1
H H29A 0.4505 0.8932 0.1537 0.066 Uiso calc R 1
H H29B 0.3458 0.8311 0.0866 0.066 Uiso calc R 1
C C30 0.2990(5) 0.8754(5) 0.2262(4) 0.0376(14) Uani d . 1
H H30 0.2172 0.8716 0.2076 0.045 Uiso calc R 1
C C31 0.3557(5) 0.6978(5) 0.2261(4) 0.0422(15) Uani d . 1
H H31 0.3795 0.6999 0.1632 0.051 Uiso calc R 1
C C32 0.3693(4) 0.6028(5) 0.2731(4) 0.0373(14) Uani d . 1
C C33 0.4082(5) 0.5137(5) 0.2263(5) 0.0474(17) Uani d . 1
H H33 0.4260 0.5104 0.1615 0.057 Uiso calc R 1
C C34 0.4213(5) 0.4281(6) 0.2752(6) 0.058(2) Uani d . 1
H H34 0.4455 0.3643 0.2438 0.069 Uiso calc R 1
C C35 0.3987(5) 0.4372(5) 0.3691(6) 0.0561(19) Uani d . 1
H H35 0.4105 0.3812 0.4046 0.067 Uiso calc R 1
C C36 0.3580(5) 0.5294(5) 0.4122(5) 0.0437(15) Uani d . 1
H H36 0.3415 0.5346 0.4774 0.052 Uiso calc R 1
O O1 0.0812(3) 0.7290(3) 0.3424(3) 0.0405(10) Uani d . 1
H H1W 0.0595 0.7353 0.2792 0.080 Uiso d . 1
H H2W 0.0187 0.7035 0.3659 0.080 Uiso d . 1
O O2 0.1481(3) 0.6340(3) 0.5022(3) 0.0424(10) Uani d . 1
H H3W 0.1576 0.5634 0.5037 0.080 Uiso d . 1
H H4W 0.0767 0.6311 0.5019 0.080 Uiso d . 1

loop_
_atom_site_aniso_label
_atom_site_aniso_U_11
_atom_site_aniso_U_22
_atom_site_aniso_U_33
_atom_site_aniso_U_12
_atom_site_aniso_U_13
_atom_site_aniso_U_23
Mn1 0.0353(5) 0.0276(5) 0.0254(5) 0.0090(4) 0.0041(3) 0.0021(3)
Br1 0.0350(3) 0.0481(4) 0.0344(3) 0.0081(3) 0.0011(2) -0.0039(3)
Br2 0.0384(3) 0.0614(4) 0.0355(4) 0.0150(3) -0.0011(3) 0.0000(3)
N1 0.033(2) 0.031(3) 0.027(3) 0.006(2) 0.0000(19) 0.005(2)
N2 0.054(3) 0.029(3) 0.036(3) 0.012(2) 0.016(2) 0.008(2)
N3 0.051(3) 0.031(3) 0.028(3) 0.013(2) 0.006(2) 0.003(2)
N4 0.032(2) 0.031(3) 0.031(3) 0.009(2) 0.002(2) -0.002(2)
C1 0.045(4) 0.043(4) 0.040(4) 0.009(3) 0.006(3) 0.012(3)
C2 0.051(4) 0.063(5) 0.037(4) 0.004(3) 0.005(3) 0.025(3)
C3 0.042(4) 0.061(4) 0.028(3) 0.004(3) 0.006(3) 0.002(3)
C4 0.037(3) 0.045(4) 0.030(3) 0.008(3) 0.005(3) 0.000(3)
C5 0.030(3) 0.031(3) 0.030(3) 0.003(2) 0.002(2) 0.001(2)
C6 0.046(3) 0.029(3) 0.037(4) 0.012(3) 0.010(3) -0.001(3)
C7 0.118(7) 0.042(4) 0.056(5) 0.034(4) 0.041(5) 0.023(4)
C8 0.080(5) 0.035(4) 0.044(4) 0.020(3) 0.021(3) 0.011(3)
C9 0.148(9) 0.050(5) 0.091(7) 0.047(5) 0.056(6) 0.039(5)
C10 0.153(9) 0.041(4) 0.067(6) 0.019(5) 0.039(6) 0.026(4)
C11 0.041(3) 0.038(3) 0.037(4) 0.006(3) 0.002(3) 0.010(3)
C12 0.119(6) 0.039(4) 0.041(4) 0.029(4) 0.024(4) 0.012(3)
C13 0.034(3) 0.039(3) 0.023(3) 0.002(2) 0.002(2) 0.003(3)
C14 0.022(3) 0.042(3) 0.031(3) 0.006(2) -0.002(2) -0.007(3)
C15 0.028(3) 0.044(4) 0.033(3) 0.004(3) 0.000(2) -0.006(3)
C16 0.027(3) 0.051(4) 0.040(4) 0.008(3) -0.003(3) -0.012(3)
C17 0.036(3) 0.035(3) 0.053(4) 0.013(3) -0.012(3) -0.010(3)
C18 0.041(3) 0.038(4) 0.039(4) 0.009(3) -0.001(3) -0.001(3)
Mn2 0.0316(4) 0.0273(5) 0.0282(5) 0.0064(3) 0.0025(3) 0.0012(4)
Br3 0.0360(3) 0.0412(4) 0.0322(3) 0.0084(3) -0.0008(2) -0.0028(3)
Br4 0.0395(3) 0.0471(4) 0.0506(4) 0.0006(3) -0.0001(3) 0.0213(3)
N5 0.034(3) 0.032(3) 0.034(3) 0.007(2) -0.002(2) 0.000(2)
N6 0.028(2) 0.036(3) 0.033(3) 0.002(2) -0.001(2) 0.006(2)
N7 0.032(3) 0.043(3) 0.030(3) 0.001(2) 0.004(2) -0.004(2)
N8 0.035(3) 0.033(3) 0.042(3) 0.005(2) 0.003(2) -0.006(2)
C19 0.043(3) 0.036(4) 0.039(4) 0.003(3) 0.004(3) 0.001(3)
C20 0.038(3) 0.058(4) 0.037(4) 0.005(3) 0.005(3) 0.000(3)
C21 0.033(3) 0.041(4) 0.047(4) 0.010(3) -0.001(3) -0.013(3)
C22 0.037(3) 0.033(3) 0.046(4) 0.014(3) -0.013(3) -0.007(3)
C23 0.030(3) 0.032(3) 0.037(3) 0.009(2) -0.006(2) -0.001(3)
C24 0.030(3) 0.030(3) 0.043(4) 0.002(2) -0.006(3) 0.006(3)
C25 0.030(3) 0.042(4) 0.039(4) 0.004(3) -0.001(3) 0.013(3)
C26 0.042(4) 0.053(4) 0.061(5) 0.004(3) 0.004(3) 0.029(4)
C27 0.048(4) 0.086(6) 0.086(6) 0.011(4) 0.007(4) 0.056(5)
C28 0.079(5) 0.079(6) 0.041(4) 0.000(4) 0.010(4) 0.025(4)
C29 0.055(4) 0.075(5) 0.031(4) 0.000(4) 0.005(3) 0.007(3)
C30 0.034(3) 0.049(4) 0.029(3) 0.001(3) -0.001(2) 0.008(3)
C31 0.034(3) 0.056(4) 0.031(3) 0.000(3) 0.005(3) -0.007(3)
C32 0.027(3) 0.039(4) 0.039(4) -0.002(2) -0.001(3) -0.012(3)
C33 0.030(3) 0.048(4) 0.056(4) 0.003(3) 0.007(3) -0.022(3)
C34 0.035(4) 0.041(4) 0.088(6) 0.006(3) 0.009(4) -0.021(4)
C35 0.041(4) 0.035(4) 0.090(6) 0.003(3) 0.002(4) 0.006(4)
C36 0.040(3) 0.034(4) 0.056(4) 0.008(3) 0.005(3) 0.001(3)
O1 0.037(2) 0.049(3) 0.034(2) -0.0017(19) 0.0005(17) 0.0084(19)
O2 0.038(2) 0.034(2) 0.058(3) 0.0068(18) 0.004(2) 0.011(2)

loop_
_atom_type_symbol
_atom_type_description
_atom_type_scat_dispersion_real
_atom_type_scat_dispersion_imag
_atom_type_scat_source
C C 0.0033 0.0016 'International Tables Vol C Tables 4.2.6.8 and 6.1.1.4'
H H 0.0000 0.0000 'International Tables Vol C Tables 4.2.6.8 and 6.1.1.4'
Br Br -0.2901 2.4595 'International Tables Vol C Tables 4.2.6.8 and 6.1.1.4'
Mn Mn 0.3368 0.7283 'International Tables Vol C Tables 4.2.6.8 and 6.1.1.4'
N N 0.0061 0.0033 'International Tables Vol C Tables 4.2.6.8 and 6.1.1.4'
O O 0.0106 0.0060 'International Tables Vol C Tables 4.2.6.8 and 6.1.1.4'

loop_
_geom_angle_atom_site_label_1
_geom_angle_atom_site_label_2
_geom_angle_atom_site_label_3
_geom_angle
N3 Mn1 N2 71.68(16)
N3 Mn1 N4 71.98(16)
N2 Mn1 N4 142.60(17)
N3 Mn1 N1 142.22(16)
N2 Mn1 N1 70.69(16)
N4 Mn1 N1 145.68(16)
N3 Mn1 Br2 102.99(12)
N2 Mn1 Br2 111.61(14)
N4 Mn1 Br2 84.99(11)
N1 Mn1 Br2 87.70(11)
N3 Mn1 Br1 99.48(13)
N2 Mn1 Br1 91.76(13)
N4 Mn1 Br1 85.68(11)
N1 Mn1 Br1 85.05(11)
Br2 Mn1 Br1 151.60(4)
C1 N1 C5 116.7(5)
C1 N1 Mn1 128.4(4)
C5 N1 Mn1 114.6(3)
C6 N2 C7 122.4(5)
C6 N2 Mn1 119.7(4)
C7 N2 Mn1 116.8(4)
C13 N3 C12 124.0(5)
C13 N3 Mn1 118.6(4)
C12 N3 Mn1 117.4(4)
C18 N4 C14 117.6(5)
C18 N4 Mn1 128.0(4)
C14 N4 Mn1 113.9(3)
N1 C1 C2 122.9(6)
N1 C1 H1 118.5
C2 C1 H1 118.5
C3 C2 C1 119.5(6)
C3 C2 H2 120.3
C1 C2 H2 120.3
C2 C3 C4 118.6(6)
C2 C3 H3 120.7
C4 C3 H3 120.7
C5 C4 C3 118.2(6)
C5 C4 H4 120.9
C3 C4 H4 120.9
N1 C5 C4 124.0(5)
N1 C5 C6 115.8(5)
C4 C5 C6 120.2(5)
N2 C6 C5 118.9(5)
N2 C6 H6 120.5
C5 C6 H6 120.5
C12 C7 N2 109.7(6)
C12 C7 C8 116.5(6)
N2 C7 C8 115.7(6)
C12 C7 H7 104.5
N2 C7 H7 104.5
C8 C7 H7 104.5
C9 C8 C7 110.9(6)
C9 C8 H8A 109.5
C7 C8 H8A 109.5
C9 C8 H8B 109.5
C7 C8 H8B 109.5
H8A C8 H8B 108.1
C10 C9 C8 117.2(6)
C10 C9 H9A 108.0
C8 C9 H9A 108.0
C10 C9 H9B 108.0
C8 C9 H9B 108.0
H9A C9 H9B 107.2
C9 C10 C11 117.2(6)
C9 C10 H10A 108.0
C11 C10 H10A 108.0
C9 C10 H10B 108.0
C11 C10 H10B 108.0
H10A C10 H10B 107.2
C10 C11 C12 111.9(6)
C10 C11 H11A 109.2
C12 C11 H11A 109.2
C10 C11 H11B 109.2
C12 C11 H11B 109.2
H11A C11 H11B 107.9
C7 C12 N3 111.6(6)
C7 C12 C11 114.3(6)
N3 C12 C11 118.8(6)
C7 C12 H12 103.3
N3 C12 H12 103.3
C11 C12 H12 103.3
N3 C13 C14 119.0(5)
N3 C13 H13 120.5
C14 C13 H13 120.5
N4 C14 C15 122.6(5)
N4 C14 C13 116.1(5)
C15 C14 C13 121.3(5)
C16 C15 C14 119.2(6)
C16 C15 H15 120.4
C14 C15 H15 120.4
C15 C16 C17 118.6(6)
C15 C16 H16 120.7
C17 C16 H16 120.7
C16 C17 C18 118.9(6)
C16 C17 H17 120.5
C18 C17 H17 120.5
N4 C18 C17 123.1(6)
N4 C18 H18 118.4
C17 C18 H18 118.4
O1 Mn2 N6 87.55(15)
O1 Mn2 O2 75.62(14)
N6 Mn2 O2 145.34(14)
O1 Mn2 N7 79.24(15)
N6 Mn2 N7 68.66(17)
O2 Mn2 N7 134.59(16)
O1 Mn2 N8 100.81(15)
N6 Mn2 N8 134.05(16)
O2 Mn2 N8 79.55(15)
N7 Mn2 N8 68.79(17)
O1 Mn2 N5 83.30(15)
N6 Mn2 N5 69.23(16)
O2 Mn2 N5 78.73(14)
N7 Mn2 N5 134.79(16)
N8 Mn2 N5 156.11(16)
O1 Mn2 Br3 170.10(10)
N6 Mn2 Br3 95.07(11)
O2 Mn2 Br3 97.15(11)
N7 Mn2 Br3 110.61(12)
N8 Mn2 Br3 84.23(12)
N5 Mn2 Br3 88.70(11)
C19 N5 C23 116.6(5)
C19 N5 Mn2 128.2(4)
C23 N5 Mn2 114.9(4)
C24 N6 C25 121.7(5)
C24 N6 Mn2 120.0(4)
C25 N6 Mn2 118.3(3)
C31 N7 C30 123.4(5)
C31 N7 Mn2 118.6(4)
C30 N7 Mn2 118.0(3)
C36 N8 C32 117.2(5)
C36 N8 Mn2 126.4(4)
C32 N8 Mn2 116.2(4)
N5 C19 C20 123.4(6)
N5 C19 H19 118.3
C20 C19 H19 118.3
C21 C20 C19 119.8(6)
C21 C20 H20 120.1
C19 C20 H20 120.1
C22 C21 C20 117.7(6)
C22 C21 H21 121.1
C20 C21 H21 121.1
C21 C22 C23 119.7(6)
C21 C22 H22 120.2
C23 C22 H22 120.2
N5 C23 C22 122.8(5)
N5 C23 C24 116.1(5)
C22 C23 C24 121.1(5)
N6 C24 C23 119.7(5)
N6 C24 H24 120.1
C23 C24 H24 120.1
N6 C25 C30 106.7(4)
N6 C25 C26 116.5(5)
C30 C25 C26 110.7(5)
N6 C25 H25 107.5
C30 C25 H25 107.5
C26 C25 H25 107.5
C27 C26 C25 110.0(6)
C27 C26 H26A 109.7
C25 C26 H26A 109.7
C27 C26 H26B 109.7
C25 C26 H26B 109.7
H26A C26 H26B 108.2
C28 C27 C26 111.7(6)
C28 C27 H27A 109.3
C26 C27 H27A 109.3
C28 C27 H27B 109.3
C26 C27 H27B 109.3
H27A C27 H27B 107.9
C27 C28 C29 109.8(6)
C27 C28 H28A 109.7
C29 C28 H28A 109.7
C27 C28 H28B 109.7
C29 C28 H28B 109.7
H28A C28 H28B 108.2
C28 C29 C30 109.7(6)
C28 C29 H29A 109.7
C30 C29 H29A 109.7
C28 C29 H29B 109.7
C30 C29 H29B 109.7
H29A C29 H29B 108.2
N7 C30 C25 106.3(4)
N7 C30 C29 115.4(5)
C25 C30 C29 110.8(5)
N7 C30 H30 108.0
C25 C30 H30 108.0
C29 C30 H30 108.0
N7 C31 C32 120.8(5)
N7 C31 H31 119.6
C32 C31 H31 119.6
N8 C32 C33 123.0(6)
N8 C32 C31 115.2(5)
C33 C32 C31 121.9(6)
C32 C33 C34 119.0(6)
C32 C33 H33 120.5
C34 C33 H33 120.5
C35 C34 C33 118.9(6)
C35 C34 H34 120.6
C33 C34 H34 120.6
C34 C35 C36 119.3(7)
C34 C35 H35 120.3
C36 C35 H35 120.3
N8 C36 C35 122.5(6)
N8 C36 H36 118.7
C35 C36 H36 118.7
Mn2 O1 H1W 132.4
Mn2 O1 H2W 124.1
H1W O1 H2W 103.6
Mn2 O2 H3W 130.0
Mn2 O2 H4W 118.0
H3W O2 H4W 102.6

loop_
_geom_bond_atom_site_label_1
_geom_bond_atom_site_label_2
_geom_bond_distance
Mn1 N3 2.234(4)
Mn1 N2 2.245(5)
Mn1 N4 2.309(4)
Mn1 N1 2.354(4)
Mn1 Br2 2.5818(10)
Mn1 Br1 2.6988(10)
N1 C1 1.320(7)
N1 C5 1.339(7)
N2 C6 1.259(7)
N2 C7 1.466(8)
N3 C13 1.268(7)
N3 C12 1.441(8)
N4 C18 1.289(7)
N4 C14 1.363(7)
C1 C2 1.379(9)
C1 H1 0.9400
C2 C3 1.350(9)
C2 H2 0.9400
C3 C4 1.384(8)
C3 H3 0.9400
C4 C5 1.358(7)
C4 H4 0.9400
C5 C6 1.466(7)
C6 H6 0.9400
C7 C12 1.431(9)
C7 C8 1.522(9)
C7 H7 0.9900
C8 C9 1.513(9)
C8 H8A 0.9800
C8 H8B 0.9800
C9 C10 1.421(10)
C9 H9A 0.9800
C9 H9B 0.9800
C10 C11 1.490(9)
C10 H10A 0.9800
C10 H10B 0.9800
C11 C12 1.523(8)
C11 H11A 0.9800
C11 H11B 0.9800
C12 H12 0.9900
C13 C14 1.450(8)
C13 H13 0.9400
C14 C15 1.375(7)
C15 C16 1.361(8)
C15 H15 0.9400
C16 C17 1.369(8)
C16 H16 0.9400
C17 C18 1.405(8)
C17 H17 0.9400
C18 H18 0.9400
Mn2 O1 2.291(4)
Mn2 N6 2.322(4)
Mn2 O2 2.344(4)
Mn2 N7 2.346(5)
Mn2 N8 2.403(5)
Mn2 N5 2.408(5)
Mn2 Br3 2.6268(10)
N5 C19 1.338(7)
N5 C23 1.361(7)
N6 C24 1.256(7)
N6 C25 1.465(7)
N7 C31 1.256(7)
N7 C30 1.473(7)
N8 C36 1.327(7)
N8 C32 1.345(7)
C19 C20 1.389(8)
C19 H19 0.9400
C20 C21 1.384(9)
C20 H20 0.9400
C21 C22 1.377(8)
C21 H21 0.9400
C22 C23 1.395(8)
C22 H22 0.9400
C23 C24 1.464(8)
C24 H24 0.9400
C25 C30 1.515(8)
C25 C26 1.517(8)
C25 H25 0.9900
C26 C27 1.501(9)
C26 H26A 0.9800
C26 H26B 0.9800
C27 C28 1.493(11)
C27 H27A 0.9800
C27 H27B 0.9800
C28 C29 1.524(9)
C28 H28A 0.9800
C28 H28B 0.9800
C29 C30 1.534(8)
C29 H29A 0.9800
C29 H29B 0.9800
C30 H30 0.9900
C31 C32 1.463(9)
C31 H31 0.9400
C32 C33 1.356(8)
C33 C34 1.374(10)
C33 H33 0.9400
C34 C35 1.351(10)
C34 H34 0.9400
C35 C36 1.379(9)
C35 H35 0.9400
C36 H36 0.9400
O1 H1W 0.942
O1 H2W 0.855
O2 H3W 0.907
O2 H4W 0.840

loop_
_geom_hbond_atom_site_label_D
_geom_hbond_atom_site_label_H
_geom_hbond_atom_site_label_A
_geom_hbond_site_symmetry_A
_geom_hbond_distance_DH
_geom_hbond_distance_HA
_geom_hbond_distance_DA
_geom_hbond_angle_DHA
O1 H1W Br1 1_455 0.942 2.38 3.320(4) 172.3
O1 H2W Br4 2_566 0.855 2.46 3.291(4) 165.0
O2 H3W Br4 . 0.907 2.53 3.413(4) 163.8
O2 H4W Br4 2_566 0.840 2.47 3.303(4) 169.2

loop_
_geom_torsion_atom_site_label_1
_geom_torsion_atom_site_label_2
_geom_torsion_atom_site_label_3
_geom_torsion_atom_site_label_4
_geom_torsion
N3 Mn1 N1 C1 168.5(4)
N2 Mn1 N1 C1 174.0(5)
N4 Mn1 N1 C1 -17.5(6)
Br2 Mn1 N1 C1 60.1(5)
Br1 Mn1 N1 C1 -92.4(5)
N3 Mn1 N1 C5 -4.7(5)
N2 Mn1 N1 C5 0.8(4)
N4 Mn1 N1 C5 169.3(3)
Br2 Mn1 N1 C5 -113.1(4)
Br1 Mn1 N1 C5 94.4(4)
N3 Mn1 N2 C6 179.6(5)
N4 Mn1 N2 C6 -166.2(4)
N1 Mn1 N2 C6 3.1(5)
Br2 Mn1 N2 C6 82.5(5)
Br1 Mn1 N2 C6 -81.0(5)
N3 Mn1 N2 C7 -12.1(5)
N4 Mn1 N2 C7 2.1(6)
N1 Mn1 N2 C7 171.4(5)
Br2 Mn1 N2 C7 -109.2(5)
Br1 Mn1 N2 C7 87.3(5)
N2 Mn1 N3 C13 171.8(5)
N4 Mn1 N3 C13 0.8(4)
N1 Mn1 N3 C13 177.2(4)
Br2 Mn1 N3 C13 -79.5(4)
Br1 Mn1 N3 C13 83.1(4)
N2 Mn1 N3 C12 -10.2(5)
N4 Mn1 N3 C12 178.8(5)
N1 Mn1 N3 C12 -4.8(6)
Br2 Mn1 N3 C12 98.6(5)
Br1 Mn1 N3 C12 -98.9(5)
N3 Mn1 N4 C18 -175.0(5)
N2 Mn1 N4 C18 170.8(4)
N1 Mn1 N4 C18 8.9(6)
Br2 Mn1 N4 C18 -69.6(5)
Br1 Mn1 N4 C18 83.6(5)
N3 Mn1 N4 C14 -3.9(3)
N2 Mn1 N4 C14 -18.1(5)
N1 Mn1 N4 C14 180.0(3)
Br2 Mn1 N4 C14 101.5(3)
Br1 Mn1 N4 C14 -105.3(3)
C5 N1 C1 C2 1.3(8)
Mn1 N1 C1 C2 -171.8(4)
N1 C1 C2 C3 -2.3(10)
C1 C2 C3 C4 1.0(9)
C2 C3 C4 C5 1.0(9)
C1 N1 C5 C4 0.9(8)
Mn1 N1 C5 C4 175.0(4)
C1 N1 C5 C6 -178.0(5)
Mn1 N1 C5 C6 -4.0(6)
C3 C4 C5 N1 -2.1(8)
C3 C4 C5 C6 176.8(5)
C7 N2 C6 C5 -174.0(6)
Mn1 N2 C6 C5 -6.4(7)
N1 C5 C6 N2 6.9(8)
C4 C5 C6 N2 -172.0(6)
C6 N2 C7 C12 -159.9(7)
Mn1 N2 C7 C12 32.1(9)
C6 N2 C7 C8 -25.6(10)
Mn1 N2 C7 C8 166.4(5)
C12 C7 C8 C9 -44.1(10)
N2 C7 C8 C9 -175.2(7)
C7 C8 C9 C10 40.7(12)
C8 C9 C10 C11 -42.9(13)
C9 C10 C11 C12 43.4(11)
N2 C7 C12 N3 -39.5(10)
C8 C7 C12 N3 -173.4(6)
N2 C7 C12 C11 -177.8(6)
C8 C7 C12 C11 48.3(10)
C13 N3 C12 C7 -150.9(7)
Mn1 N3 C12 C7 31.2(9)
C13 N3 C12 C11 -14.7(10)
Mn1 N3 C12 C11 167.4(5)
C10 C11 C12 C7 -45.7(10)
C10 C11 C12 N3 179.1(7)
C12 N3 C13 C14 -175.5(6)
Mn1 N3 C13 C14 2.4(7)
C18 N4 C14 C15 0.2(8)
Mn1 N4 C14 C15 -171.8(4)
C18 N4 C14 C13 178.5(5)
Mn1 N4 C14 C13 6.4(6)
N3 C13 C14 N4 -6.0(7)
N3 C13 C14 C15 172.2(5)
N4 C14 C15 C16 -0.1(8)
C13 C14 C15 C16 -178.2(5)
C14 C15 C16 C17 0.1(8)
C15 C16 C17 C18 -0.2(8)
C14 N4 C18 C17 -0.4(8)
Mn1 N4 C18 C17 170.4(4)
C16 C17 C18 N4 0.4(9)
O1 Mn2 N5 C19 94.9(5)
N6 Mn2 N5 C19 -175.2(5)
O2 Mn2 N5 C19 18.3(5)
N7 Mn2 N5 C19 162.5(4)
N8 Mn2 N5 C19 -6.7(7)
Br3 Mn2 N5 C19 -79.2(5)
O1 Mn2 N5 C23 -91.6(4)
N6 Mn2 N5 C23 -1.7(4)
O2 Mn2 N5 C23 -168.2(4)
N7 Mn2 N5 C23 -24.0(5)
N8 Mn2 N5 C23 166.8(4)
Br3 Mn2 N5 C23 94.3(4)
O1 Mn2 N6 C24 84.1(4)
O2 Mn2 N6 C24 24.1(6)
N7 Mn2 N6 C24 163.5(5)
N8 Mn2 N6 C24 -173.2(4)
N5 Mn2 N6 C24 0.4(4)
Br3 Mn2 N6 C24 -86.3(4)
O1 Mn2 N6 C25 -96.3(4)
O2 Mn2 N6 C25 -156.4(3)
N7 Mn2 N6 C25 -16.9(4)
N8 Mn2 N6 C25 6.4(5)
N5 Mn2 N6 C25 180.0(4)
Br3 Mn2 N6 C25 93.3(4)
O1 Mn2 N7 C31 -103.1(4)
N6 Mn2 N7 C31 165.3(5)
O2 Mn2 N7 C31 -46.0(5)
N8 Mn2 N7 C31 3.0(4)
N5 Mn2 N7 C31 -172.3(4)
Br3 Mn2 N7 C31 77.9(4)
O1 Mn2 N7 C30 77.8(4)
N6 Mn2 N7 C30 -13.7(4)
O2 Mn2 N7 C30 135.0(4)
N8 Mn2 N7 C30 -176.0(4)
N5 Mn2 N7 C30 8.7(5)
Br3 Mn2 N7 C30 -101.1(4)
O1 Mn2 N8 C36 -107.4(5)
N6 Mn2 N8 C36 155.4(4)
O2 Mn2 N8 C36 -34.4(5)
N7 Mn2 N8 C36 178.7(5)
N5 Mn2 N8 C36 -9.5(7)
Br3 Mn2 N8 C36 64.0(5)
O1 Mn2 N8 C32 68.2(4)
N6 Mn2 N8 C32 -28.9(5)
O2 Mn2 N8 C32 141.2(4)
N7 Mn2 N8 C32 -5.6(4)
N5 Mn2 N8 C32 166.1(4)
Br3 Mn2 N8 C32 -120.4(4)
C23 N5 C19 C20 -0.4(8)
Mn2 N5 C19 C20 173.0(4)
N5 C19 C20 C21 1.7(9)
C19 C20 C21 C22 -0.8(9)
C20 C21 C22 C23 -1.3(8)
C19 N5 C23 C22 -1.7(8)
Mn2 N5 C23 C22 -176.0(4)
C19 N5 C23 C24 177.0(5)
Mn2 N5 C23 C24 2.7(6)
C21 C22 C23 N5 2.6(8)
C21 C22 C23 C24 -176.0(5)
C25 N6 C24 C23 -178.7(5)
Mn2 N6 C24 C23 0.9(7)
N5 C23 C24 N6 -2.5(8)
C22 C23 C24 N6 176.3(5)
C24 N6 C25 C30 -137.7(5)
Mn2 N6 C25 C30 42.7(5)
C24 N6 C25 C26 -13.6(8)
Mn2 N6 C25 C26 166.9(4)
N6 C25 C26 C27 -178.6(6)
C30 C25 C26 C27 -56.6(7)
C25 C26 C27 C28 58.7(8)
C26 C27 C28 C29 -59.5(8)
C27 C28 C29 C30 57.6(8)
C31 N7 C30 C25 -139.5(5)
Mn2 N7 C30 C25 39.5(5)
C31 N7 C30 C29 -16.2(8)
Mn2 N7 C30 C29 162.7(4)
N6 C25 C30 N7 -49.9(5)
C26 C25 C30 N7 -177.6(4)
N6 C25 C30 C29 -176.0(5)
C26 C25 C30 C29 56.3(6)
C28 C29 C30 N7 -177.4(5)
C28 C29 C30 C25 -56.6(7)
C30 N7 C31 C32 178.7(5)
Mn2 N7 C31 C32 -0.3(7)
C36 N8 C32 C33 3.1(8)
Mn2 N8 C32 C33 -172.9(4)
C36 N8 C32 C31 -176.4(5)
Mn2 N8 C32 C31 7.5(6)
N7 C31 C32 N8 -5.0(8)
N7 C31 C32 C33 175.4(5)
N8 C32 C33 C34 -0.9(9)
C31 C32 C33 C34 178.7(5)
C32 C33 C34 C35 -2.3(9)
C33 C34 C35 C36 3.1(10)
C32 N8 C36 C35 -2.3(8)
Mn2 N8 C36 C35 173.4(4)
C34 C35 C36 N8 -0.8(10)
